data_2238910
loop_
_publ_author_name
'Contreras-Espejel, Carlos Abraham'
'Garc\'ia-Eleno, Marco A.'
'Santacruz-Ju\'arez, Ericka'
'Reyes-Mart\'inez, Reyna'
'Morales-Morales, David'

_publ_section_title
;
 <i>N</i>-Benzyl-2-hydroxyethanaminium cyanurate
;
_journal_issue 12
_journal_name_full 'Acta Crystallographica Section E'
_journal_page_first o1741
_journal_page_last o1742
_journal_paper_doi 10.1107/S1600536813029383
_journal_volume 69
_journal_year 2013
_chemical_formula_iupac 'C9 H14 N O +, C3 H2 N3 O3 -'
_chemical_formula_moiety 'C9 H14 N O, C3 H2 N3 O3'
_chemical_formula_sum 'C12 H16 N4 O4'
_chemical_formula_weight 280.29
_chemical_name_systematic '<i>N</i>-Benzyl-2-hydroxyethanaminium cyanurate'
_space_group_crystal_system monoclinic
_space_group_IT_number 15
_space_group_name_Hall '-C 2yc'
_space_group_name_H-M_alt 'C 1 2/c 1'
_symmetry_space_group_name_Hall '-C 2yc'
_symmetry_space_group_name_H-M 'C 1 2/c 1'
_atom_sites_solution_hydrogens mixed
_atom_sites_solution_primary direct
_atom_sites_solution_secondary difmap
_audit_creation_method SHELXL-2013
_cell_angle_alpha 90
_cell_angle_beta 115.4740(10)
_cell_angle_gamma 90
_cell_formula_units_Z 8
_cell_length_a 21.0855(3)
_cell_length_b 14.0236(2)
_cell_length_c 10.06260(10)
_cell_measurement_reflns_used 4964
_cell_measurement_temperature 298(2)
_cell_measurement_theta_max 26.03
_cell_measurement_theta_min 2.49
_cell_volume 2686.18(6)
_computing_cell_refinement 'SAINT (Bruker, 2012)'
_computing_data_collection 'APEX2 (Bruker, 2012)'
_computing_data_reduction 'SAINT (Bruker, 2012)'
_computing_molecular_graphics
;
ORTEP-3 for Windows (Farrugia, 2012) and DIAMOND (Brandenburg,
2006)
;
_computing_publication_material 'SHELXTL (Sheldrick, 2008) and PLATON (Spek, 2009)'
_computing_structure_refinement 'SHELXL97 (Sheldrick, 2008)'
_computing_structure_solution 'SHELXS97 (Sheldrick, 2008)'
_diffrn_ambient_temperature 298(2)
_diffrn_detector_area_resol_mean 8.333
_diffrn_measured_fraction_theta_full 0.999
_diffrn_measured_fraction_theta_max 0.999
_diffrn_measurement_device_type 'Bruker SMART APEX CCD diffractometer'
_diffrn_measurement_method \w-scans
_diffrn_radiation_monochromator graphite
_diffrn_radiation_type MoK\a
_diffrn_radiation_wavelength 0.71073
_diffrn_reflns_av_R_equivalents 0.0409
_diffrn_reflns_limit_h_max 26
_diffrn_reflns_limit_h_min -26
_diffrn_reflns_limit_k_max 16
_diffrn_reflns_limit_k_min -17
_diffrn_reflns_limit_l_max 12
_diffrn_reflns_limit_l_min -12
_diffrn_reflns_number 16557
_diffrn_reflns_theta_full 25.242
_diffrn_reflns_theta_max 26.361
_diffrn_reflns_theta_min 1.804
_exptl_absorpt_coefficient_mu 0.106
_exptl_absorpt_correction_T_max 0.75
_exptl_absorpt_correction_T_min 0.68
_exptl_absorpt_correction_type multi-scan
_exptl_absorpt_process_details '(SADABS; Bruker, 2012)'
_exptl_crystal_colour colourless
_exptl_crystal_density_diffrn 1.386
_exptl_crystal_description needle
_exptl_crystal_F_000 1184
_exptl_crystal_size_max 0.467
_exptl_crystal_size_mid 0.123
_exptl_crystal_size_min 0.094
_refine_diff_density_max 0.204
_refine_diff_density_min -0.166
_refine_ls_extinction_coef 0.0026(3)
_refine_ls_extinction_expression Fc^*^=kFc[1+0.001xFc^2^\l^3^/sin(2\q)]^-1/4^
_refine_ls_extinction_method SHELXL
_refine_ls_goodness_of_fit_ref 1.023
_refine_ls_hydrogen_treatment mixed
_refine_ls_matrix_type full
_refine_ls_number_parameters 197
_refine_ls_number_reflns 2753
_refine_ls_number_restraints 0
_refine_ls_restrained_S_all 1.023
_refine_ls_R_factor_all 0.0658
_refine_ls_R_factor_gt 0.0402
_refine_ls_shift/su_max 0.000
_refine_ls_shift/su_mean 0.000
_refine_ls_structure_factor_coef Fsqd
_refine_ls_weighting_details
;
 w=1/[\s^2^(Fo^2^)+(0.0505P)^2^+1.1375P]
 where P=(Fo^2^+2Fc^2^)/3
;
_refine_ls_weighting_scheme calc
_refine_ls_wR_factor_gt 0.0953
_refine_ls_wR_factor_ref 0.1145
_reflns_number_gt 1913
_reflns_number_total 2753
_reflns_threshold_expression 'I > 2\s(I)'
_cod_data_source_file qk2061.cif
_cod_data_source_block I
_cod_database_code 2238910
_shelx_space_group_comment
;
The symmetry employed for this shelxl refinement is uniquely defined
by the following loop, which should always be used as a source of
symmetry information in preference to the above space-group names.
They are only intended as comments.
;
_shelx_estimated_absorpt_t_min 0.952
_shelx_estimated_absorpt_t_max 0.990
_shelxl_version_number 20.13

loop_
_space_group_symop_operation_xyz
'x, y, z'
'-x, y, -z+1/2'
'x+1/2, y+1/2, z'
'-x+1/2, y+1/2, -z+1/2'
'-x, -y, -z'
'x, -y, z-1/2'
'-x+1/2, -y+1/2, -z'
'x+1/2, -y+1/2, z-1/2'

loop_
_atom_site_type_symbol
_atom_site_label
_atom_site_fract_x
_atom_site_fract_y
_atom_site_fract_z
_atom_site_U_iso_or_equiv
_atom_site_adp_type
_atom_site_calc_flag
_atom_site_occupancy
N N1 0.35291(6) 0.12658(10) 0.30864(13) 0.0383(3) Uani d 1
O O2 0.40501(6) 0.13333(10) 0.15312(11) 0.0519(4) Uani d 1
C C2 0.40936(8) 0.12819(12) 0.28065(16) 0.0368(4) Uani d 1
N N3 0.47580(7) 0.12493(11) 0.39537(13) 0.0400(4) Uani d 1
H H3 0.5148(10) 0.1258(12) 0.3762(19) 0.048 Uiso d 1
C C4 0.48802(8) 0.11770(12) 0.53885(16) 0.0388(4) Uani d 1
O O4 0.54804(6) 0.11518(10) 0.63875(11) 0.0541(4) Uani d 1
N N5 0.42916(7) 0.11362(11) 0.56146(14) 0.0408(4) Uani d 1
H H5 0.4334(9) 0.1104(12) 0.652(2) 0.049 Uiso d 1
C C6 0.36125(8) 0.12036(11) 0.44990(16) 0.0364(4) Uani d 1
O O6 0.31188(6) 0.11963(9) 0.48328(13) 0.0506(3) Uani d 1
O O1 0.22892(6) 0.14867(9) 0.06812(13) 0.0496(3) Uani d 1
H H1 0.2670(12) 0.1384(15) 0.154(2) 0.074 Uiso d 1
N N2 0.20910(8) 0.34336(11) 0.13192(16) 0.0455(4) Uani d 1
H H2A 0.1669(10) 0.3632(13) 0.054(2) 0.055 Uiso d 1
H H2B 0.2401(10) 0.3266(13) 0.091(2) 0.055 Uiso d 1
C C7 0.17466(9) 0.17499(14) 0.1081(2) 0.0538(5) Uani d 1
H H7A 0.1647 0.1220 0.1582 0.065 Uiso calc 1
H H7B 0.1323 0.1886 0.0198 0.065 Uiso calc 1
C C8 0.19408(9) 0.26071(13) 0.20647(19) 0.0487(5) Uani d 1
H H8A 0.1558 0.2766 0.2316 0.058 Uiso calc 1
H H8B 0.2352 0.2465 0.2969 0.058 Uiso calc 1
C C9 0.31829(9) 0.40676(12) 0.33215(19) 0.0445(4) Uani d 1
C C10 0.36875(11) 0.41489(17) 0.2800(2) 0.0652(6) Uani d 1
H H10 0.3559 0.4333 0.1830 0.078 Uiso calc 1
C C11 0.43848(12) 0.3958(2) 0.3712(3) 0.0856(8) Uani d 1
H H11 0.4722 0.4009 0.3351 0.103 Uiso calc 1
C C12 0.45783(11) 0.3696(2) 0.5138(3) 0.0829(8) Uani d 1
H H12 0.5047 0.3570 0.5750 0.099 Uiso calc 1
C C13 0.40907(12) 0.36203(19) 0.5662(2) 0.0805(7) Uani d 1
H H13 0.4225 0.3441 0.6635 0.097 Uiso calc 1
C C14 0.33930(10) 0.38063(15) 0.4766(2) 0.0615(6) Uani d 1
H H14 0.3062 0.3754 0.5143 0.074 Uiso calc 1
C C15 0.24244(10) 0.42631(13) 0.2327(2) 0.0549(5) Uani d 1
H H15A 0.2391 0.4828 0.1743 0.066 Uiso calc 1
H H15B 0.2172 0.4387 0.2918 0.066 Uiso calc 1

loop_
_atom_site_aniso_label
_atom_site_aniso_U_11
_atom_site_aniso_U_22
_atom_site_aniso_U_33
_atom_site_aniso_U_12
_atom_site_aniso_U_13
_atom_site_aniso_U_23
N1 0.0261(6) 0.0615(9) 0.0268(7) -0.0001(6) 0.0109(5) -0.0007(6)
O2 0.0327(6) 0.0998(10) 0.0227(6) 0.0031(6) 0.0116(5) 0.0033(6)
C2 0.0296(8) 0.0541(10) 0.0249(8) 0.0008(7) 0.0099(6) -0.0006(7)
N3 0.0254(7) 0.0706(10) 0.0246(7) 0.0000(6) 0.0112(5) 0.0005(6)
C4 0.0319(8) 0.0575(11) 0.0269(8) -0.0007(7) 0.0126(7) -0.0008(7)
O4 0.0298(6) 0.1026(11) 0.0256(6) -0.0008(6) 0.0079(5) 0.0018(6)
N5 0.0328(7) 0.0683(10) 0.0222(7) -0.0014(6) 0.0124(6) 0.0005(6)
C6 0.0320(8) 0.0486(10) 0.0303(8) -0.0014(7) 0.0148(7) -0.0030(7)
O6 0.0345(6) 0.0849(10) 0.0386(6) -0.0021(6) 0.0215(5) -0.0028(6)
O1 0.0426(7) 0.0633(8) 0.0348(7) 0.0070(6) 0.0090(5) 0.0004(6)
N2 0.0357(8) 0.0533(9) 0.0366(8) 0.0066(7) 0.0052(6) 0.0049(7)
C7 0.0346(9) 0.0589(12) 0.0596(12) -0.0028(8) 0.0123(8) 0.0033(9)
C8 0.0418(10) 0.0574(12) 0.0499(10) 0.0061(8) 0.0225(8) 0.0072(8)
C9 0.0467(10) 0.0429(10) 0.0424(10) -0.0047(8) 0.0179(8) -0.0090(8)
C10 0.0614(13) 0.0930(16) 0.0436(11) -0.0183(11) 0.0248(10) -0.0094(10)
C11 0.0518(13) 0.139(2) 0.0730(16) -0.0237(14) 0.0335(12) -0.0226(15)
C12 0.0456(12) 0.123(2) 0.0627(15) -0.0081(12) 0.0067(11) -0.0152(14)
C13 0.0634(14) 0.123(2) 0.0427(12) -0.0133(14) 0.0113(11) 0.0012(12)
C14 0.0524(11) 0.0904(16) 0.0414(10) -0.0084(10) 0.0197(9) -0.0079(10)
C15 0.0548(11) 0.0468(11) 0.0568(11) 0.0088(9) 0.0180(9) -0.0008(9)

loop_
_atom_type_symbol
_atom_type_description
_atom_type_scat_dispersion_real
_atom_type_scat_dispersion_imag
_atom_type_scat_source
C C 0.0033 0.0016 'International Tables Vol C Tables 4.2.6.8 and 6.1.1.4'
H H 0.0000 0.0000 'International Tables Vol C Tables 4.2.6.8 and 6.1.1.4'
N N 0.0061 0.0033 'International Tables Vol C Tables 4.2.6.8 and 6.1.1.4'
O O 0.0106 0.0060 'International Tables Vol C Tables 4.2.6.8 and 6.1.1.4'

loop_
_geom_angle_atom_site_label_1
_geom_angle_atom_site_label_2
_geom_angle_atom_site_label_3
_geom_angle
C2 N1 C6 119.72(13)
O2 C2 N1 122.64(14)
O2 C2 N3 117.44(14)
N1 C2 N3 119.92(13)
C4 N3 C2 123.52(13)
C4 N3 H3 116.4(11)
C2 N3 H3 120.0(11)
O4 C4 N5 123.70(14)
O4 C4 N3 121.90(14)
N5 C4 N3 114.39(14)
C4 N5 C6 124.08(13)
C4 N5 H5 119.0(11)
C6 N5 H5 116.8(11)
O6 C6 N1 123.05(14)
O6 C6 N5 118.67(14)
N1 C6 N5 118.28(13)
C7 O1 H1 105.3(14)
C8 N2 C15 113.71(14)
C8 N2 H2A 108.8(11)
C15 N2 H2A 109.5(11)
C8 N2 H2B 111.4(12)
C15 N2 H2B 106.1(11)
H2A N2 H2B 107.0(15)
O1 C7 C8 111.87(14)
O1 C7 H7A 109.2
C8 C7 H7A 109.2
O1 C7 H7B 109.2
C8 C7 H7B 109.2
H7A C7 H7B 107.9
N2 C8 C7 110.42(14)
N2 C8 H8A 109.6
C7 C8 H8A 109.6
N2 C8 H8B 109.6
C7 C8 H8B 109.6
H8A C8 H8B 108.1
C14 C9 C10 118.30(18)
C14 C9 C15 121.32(17)
C10 C9 C15 120.38(17)
C9 C10 C11 120.35(19)
C9 C10 H10 119.8
C11 C10 H10 119.8
C12 C11 C10 120.1(2)
C12 C11 H11 119.9
C10 C11 H11 119.9
C13 C12 C11 120.0(2)
C13 C12 H12 120.0
C11 C12 H12 120.0
C12 C13 C14 120.6(2)
C12 C13 H13 119.7
C14 C13 H13 119.7
C9 C14 C13 120.62(19)
C9 C14 H14 119.7
C13 C14 H14 119.7
C9 C15 N2 111.28(14)
C9 C15 H15A 109.4
N2 C15 H15A 109.4
C9 C15 H15B 109.4
N2 C15 H15B 109.4
H15A C15 H15B 108.0

loop_
_geom_bond_atom_site_label_1
_geom_bond_atom_site_label_2
_geom_bond_distance
N1 C2 1.3361(19)
N1 C6 1.3580(19)
O2 C2 1.2487(18)
C2 N3 1.3807(19)
N3 C4 1.3569(19)
N3 H3 0.921(19)
C4 O4 1.2324(18)
C4 N5 1.3559(19)
N5 C6 1.392(2)
N5 H5 0.879(19)
C6 O6 1.2237(18)
O1 C7 1.415(2)
O1 H1 0.91(2)
N2 C8 1.487(2)
N2 C15 1.504(2)
N2 H2A 0.942(19)
N2 H2B 0.939(19)
C7 C8 1.498(3)
C7 H7A 0.9700
C7 H7B 0.9700
C8 H8A 0.9700
C8 H8B 0.9700
C9 C14 1.375(3)
C9 C10 1.379(3)
C9 C15 1.503(2)
C10 C11 1.384(3)
C10 H10 0.9300
C11 C12 1.363(3)
C11 H11 0.9300
C12 C13 1.346(3)
C12 H12 0.9300
C13 C14 1.380(3)
C13 H13 0.9300
C14 H14 0.9300
C15 H15A 0.9700
C15 H15B 0.9700

loop_
_geom_hbond_atom_site_label_D
_geom_hbond_atom_site_label_H
_geom_hbond_atom_site_label_A
_geom_hbond_site_symmetry_A
_geom_hbond_distance_DH
_geom_hbond_distance_HA
_geom_hbond_distance_DA
_geom_hbond_angle_DHA
N3 H3 O2 2_655 0.921(19) 1.841(19) 2.7609(17) 176.5(16)
N5 H5 O4 2_656 0.879(19) 1.97(2) 2.8434(17) 172.9(17)
O1 H1 N1 . 0.91(2) 1.82(2) 2.7103(17) 169(2)
N2 H2A O2 7 0.942(19) 1.979(19) 2.8612(17) 155.2(16)
N2 H2B O1 7 0.939(19) 2.003(19) 2.835(2) 146.6(16)

loop_
_geom_torsion_atom_site_label_1
_geom_torsion_atom_site_label_2
_geom_torsion_atom_site_label_3
_geom_torsion_atom_site_label_4
_geom_torsion
C6 N1 C2 O2 179.62(16)
C6 N1 C2 N3 -0.9(2)
O2 C2 N3 C4 -178.86(16)
N1 C2 N3 C4 1.7(3)
C2 N3 C4 O4 -179.83(16)
C2 N3 C4 N5 0.2(2)
O4 C4 N5 C6 177.24(17)
N3 C4 N5 C6 -2.7(2)
C2 N1 C6 O6 179.16(15)
C2 N1 C6 N5 -1.5(2)
C4 N5 C6 O6 -177.10(16)
C4 N5 C6 N1 3.5(2)
C15 N2 C8 C7 -168.71(14)
O1 C7 C8 N2 59.3(2)
C14 C9 C10 C11 0.8(3)
C15 C9 C10 C11 -179.3(2)
C9 C10 C11 C12 -0.6(4)
C10 C11 C12 C13 0.2(4)
C11 C12 C13 C14 -0.1(4)
C10 C9 C14 C13 -0.7(3)
C15 C9 C14 C13 179.37(19)
C12 C13 C14 C9 0.4(4)
C14 C9 C15 N2 -101.8(2)
C10 C9 C15 N2 78.3(2)
C8 N2 C15 C9 74.5(2)
